data_7219892
loop_
_publ_author_name
'Hazra, Susanta'
'Guedes da Silva, M. F\'atima C.'
'Karmakar, Anirban'
'Pombeiro, Armando J. L.'

_publ_section_title
;
 1D Hacksaw Chain Bipyridine-Sulfonate Schiff Base-Dicopper(II) as a Host
 for Variable Solvent Guests
;
_journal_name_full 'RSC Adv.'
_journal_paper_doi 10.1039/C5RA03126E
_journal_year 2015
_chemical_formula_moiety 'C18 H13 Cu N2 O4 S, C3 H7 N O'
_chemical_formula_sum 'C21 H20 Cu N3 O5 S'
_chemical_formula_weight 490.00
_chemical_name_systematic
;
 ?
;
_space_group_crystal_system monoclinic
_space_group_IT_number 14
_space_group_name_Hall '-P 2ybc'
_space_group_name_H-M_alt 'P 1 21/c 1'
_symmetry_space_group_name_Hall '-P 2ybc'
_symmetry_space_group_name_H-M 'P 1 21/c 1'
_atom_sites_solution_hydrogens geom
_audit_creation_method SHELXL-2014
_audit_update_record
;
2015-02-18 deposited with the CCDC.
2015-03-13 downloaded from the CCDC.
;
_cell_angle_alpha 90
_cell_angle_beta 100.212(13)
_cell_angle_gamma 90
_cell_formula_units_Z 4
_cell_length_a 12.169(4)
_cell_length_b 12.142(4)
_cell_length_c 14.346(5)
_cell_measurement_reflns_used 9757
_cell_measurement_temperature 296(2)
_cell_measurement_theta_max 30.58
_cell_measurement_theta_min 2.39
_cell_volume 2086.1(12)
_computing_cell_refinement 'Bruker SAINT'
_computing_data_collection 'Bruker APEX2'
_computing_data_reduction 'Bruker SAINT'
_computing_molecular_graphics 'Ortep-3 for Windows (Farrugia, 1997)'
_computing_publication_material 'WinGX publication routines (Farrugia, 1999)'
_computing_structure_refinement 'SHELXL-2014 (Sheldrick, 2014)'
_computing_structure_solution 'SIR97 (Giacovazzo et al, 1997)'
_diffrn_ambient_temperature 296(2)
_diffrn_measured_fraction_theta_full 0.997
_diffrn_measured_fraction_theta_max 0.997
_diffrn_measurement_device_type 'Bruker APEX-II PHOTON 100 detector'
_diffrn_measurement_method '\f and \w scans'
_diffrn_radiation_type MoK\a
_diffrn_radiation_wavelength 0.71073
_diffrn_reflns_av_R_equivalents 0.0335
_diffrn_reflns_av_unetI/netI 0.0173
_diffrn_reflns_Laue_measured_fraction_full 0.997
_diffrn_reflns_Laue_measured_fraction_max 0.997
_diffrn_reflns_limit_h_max 17
_diffrn_reflns_limit_h_min -17
_diffrn_reflns_limit_k_max 17
_diffrn_reflns_limit_k_min -17
_diffrn_reflns_limit_l_max 20
_diffrn_reflns_limit_l_min -20
_diffrn_reflns_number 71194
_diffrn_reflns_point_group_measured_fraction_full 0.997
_diffrn_reflns_point_group_measured_fraction_max 0.997
_diffrn_reflns_theta_full 25.242
_diffrn_reflns_theta_max 30.657
_diffrn_reflns_theta_min 2.389
_exptl_absorpt_coefficient_mu 1.186
_exptl_absorpt_correction_T_max 0.8712
_exptl_absorpt_correction_T_min 0.8153
_exptl_absorpt_correction_type multi-scan
_exptl_absorpt_process_details SADABS
_exptl_crystal_colour Green
_exptl_crystal_density_diffrn 1.560
_exptl_crystal_description Block
_exptl_crystal_F_000 1008
_exptl_crystal_size_max 0.180
_exptl_crystal_size_mid 0.150
_exptl_crystal_size_min 0.120
_refine_diff_density_max 0.754
_refine_diff_density_min -0.440
_refine_diff_density_rms 0.106
_refine_ls_extinction_method none
_refine_ls_goodness_of_fit_ref 1.096
_refine_ls_hydrogen_treatment constr
_refine_ls_matrix_type full
_refine_ls_number_parameters 282
_refine_ls_number_reflns 6436
_refine_ls_number_restraints 0
_refine_ls_restrained_S_all 1.096
_refine_ls_R_factor_all 0.0543
_refine_ls_R_factor_gt 0.0399
_refine_ls_shift/su_max 0.001
_refine_ls_shift/su_mean 0.000
_refine_ls_structure_factor_coef Fsqd
_refine_ls_weighting_details 'w=1/[\s^2^(Fo^2^)+(0.0589P)^2^+0.6897P] where P=(Fo^2^+2Fc^2^)/3'
_refine_ls_weighting_scheme calc
_refine_ls_wR_factor_gt 0.0996
_refine_ls_wR_factor_ref 0.1082
_reflns_Friedel_coverage 0.000
_reflns_number_gt 5211
_reflns_number_total 6436
_reflns_threshold_expression 'I > 2\s(I)'
_cod_data_source_file c5ra03126e2.cif
_cod_data_source_block 4SH638
_cod_depositor_comments
;
The following automatic conversions were performed:

'_exptl_absorpt_correction_type' value 'Multi-scan' changed to
'multi-scan' according to
/usr/data/users/saulius/crontab/automatic-downloads/rss-feeds/RSC/lib/dictionaries/cif_core.dic
dictionary named 'cif_core.dic' version 2.4.2 from 2011-04-26.

Automatic conversion script
Id: cif_fix_values 3105 2015-03-04 15:46:00Z robertas 
;
_cod_original_cell_volume 2086.2(12)
_cod_database_code 7219892
_shelx_space_group_comment
;
The symmetry employed for this shelxl refinement is uniquely defined
by the following loop, which should always be used as a source of
symmetry information in preference to the above space-group names.
They are only intended as comments.
;
_shelx_estimated_absorpt_t_min 0.815
_shelx_estimated_absorpt_t_max 0.871
_shelxl_version_number 2014-1

loop_
_space_group_symop_operation_xyz
'x, y, z'
'-x, y+1/2, -z+1/2'
'-x, -y, -z'
'x, -y-1/2, z-1/2'

loop_
_atom_site_label
_atom_site_type_symbol
_atom_site_fract_x
_atom_site_fract_y
_atom_site_fract_z
_atom_site_U_iso_or_equiv
_atom_site_adp_type
_atom_site_occupancy
_atom_site_site_symmetry_order
_atom_site_calc_flag
_atom_site_refinement_flags_posn
_atom_site_refinement_flags_adp
Cu1 Cu 0.53489(2) 0.44537(2) 0.90935(2) 0.02864(7) Uani 1 1 d . .
S1 S 0.71082(4) 0.44258(3) 0.78759(4) 0.03710(11) Uani 1 1 d . .
C21 C 0.0203(5) 0.7210(4) 1.0282(4) 0.1350(18) Uani 1 1 d . .
H21A H -0.0340 0.7136 1.0689 0.203 Uiso 1 1 calc R U
H21B H 0.0936 0.7253 1.0660 0.203 Uiso 1 1 calc R U
H21C H 0.0161 0.6582 0.9870 0.203 Uiso 1 1 calc R U
O4 O 0.82315(14) 0.41044(15) 0.78285(14) 0.0614(5) Uani 1 1 d . .
O2 O 0.68301(12) 0.41236(12) 0.88124(11) 0.0437(3) Uani 1 1 d . .
O3 O 0.62518(17) 0.40671(15) 0.71196(13) 0.0659(5) Uani 1 1 d . .
O1 O 0.39442(10) 0.47628(10) 0.94702(9) 0.0322(2) Uani 1 1 d . .
N3 N -0.0024(2) 0.8208(2) 0.97171(19) 0.0758(7) Uani 1 1 d . .
N2 N 0.52287(12) 0.28445(11) 0.94691(10) 0.0312(3) Uani 1 1 d . .
C20 C 0.0686(3) 0.8385(4) 0.9010(3) 0.1010(12) Uani 1 1 d . .
H20A H 0.0556 0.9110 0.8745 0.151 Uiso 1 1 calc R U
H20B H 0.0513 0.7846 0.8516 0.151 Uiso 1 1 calc R U
H20C H 0.1455 0.8316 0.9304 0.151 Uiso 1 1 calc R U
C19 C -0.0838(3) 0.8888(5) 0.9804(3) 0.1122(15) Uani 1 1 d . .
H19 H -0.0951 0.9476 0.9382 0.135 Uiso 1 1 calc R U
O5 O -0.1438(3) 0.8832(5) 1.0358(3) 0.182(2) Uani 1 1 d . .
C18 C 0.42360(15) 0.23551(14) 0.94169(14) 0.0373(4) Uani 1 1 d . .
H18 H 0.3596 0.2779 0.9244 0.045 Uiso 1 1 calc R U
C17 C 0.41115(15) 0.12482(14) 0.96069(15) 0.0381(4) Uani 1 1 d . .
H17 H 0.3401 0.0944 0.9548 0.046 Uiso 1 1 calc R U
C16 C 0.50460(15) 0.05944(12) 0.98842(12) 0.0296(3) Uani 1 1 d . .
C15 C 0.60738(16) 0.11070(16) 0.99432(18) 0.0483(5) Uani 1 1 d . .
H15 H 0.6727 0.0704 1.0123 0.058 Uiso 1 1 calc R U
C14 C 0.61312(16) 0.22144(16) 0.97358(17) 0.0455(5) Uani 1 1 d . .
H14 H 0.6832 0.2538 0.9784 0.055 Uiso 1 1 calc R U
N1 N 0.52002(12) 0.58450(11) 0.83163(10) 0.0304(3) Uani 1 1 d . .
C8 C 0.61506(14) 0.64371(13) 0.81180(12) 0.0318(3) Uani 1 1 d . .
C13 C 0.70709(15) 0.58785(15) 0.78908(13) 0.0349(4) Uani 1 1 d . .
C12 C 0.79663(18) 0.64631(19) 0.76607(17) 0.0499(5) Uani 1 1 d . .
H12 H 0.8567 0.6089 0.7490 0.060 Uiso 1 1 calc R U
C11 C 0.7965(2) 0.7602(2) 0.76854(19) 0.0611(7) Uani 1 1 d . .
H11 H 0.8564 0.7994 0.7529 0.073 Uiso 1 1 calc R U
C10 C 0.7080(2) 0.81527(18) 0.79403(18) 0.0577(6) Uani 1 1 d . .
H10 H 0.7091 0.8918 0.7969 0.069 Uiso 1 1 calc R U
C9 C 0.61677(18) 0.75861(15) 0.81559(15) 0.0435(4) Uani 1 1 d . .
H9 H 0.5571 0.7969 0.8325 0.052 Uiso 1 1 calc R U
C7 C 0.42309(15) 0.62402(14) 0.79462(13) 0.0345(3) Uani 1 1 d . .
H7 H 0.4223 0.6830 0.7532 0.041 Uiso 1 1 calc R U
C6 C 0.31696(15) 0.58526(14) 0.81161(14) 0.0351(4) Uani 1 1 d . .
C1 C 0.30669(14) 0.51429(13) 0.88783(13) 0.0324(3) Uani 1 1 d . .
C2 C 0.19870(16) 0.48413(18) 0.90074(16) 0.0441(4) Uani 1 1 d . .
H2 H 0.1897 0.4405 0.9521 0.053 Uiso 1 1 calc R U
C3 C 0.10584(17) 0.5189(2) 0.83751(19) 0.0548(6) Uani 1 1 d . .
H3 H 0.0353 0.4959 0.8458 0.066 Uiso 1 1 calc R U
C4 C 0.11573(18) 0.5875(2) 0.76189(19) 0.0566(6) Uani 1 1 d . .
H4 H 0.0526 0.6095 0.7196 0.068 Uiso 1 1 calc R U
C5 C 0.21990(17) 0.62222(18) 0.75030(16) 0.0475(5) Uani 1 1 d . .
H5 H 0.2267 0.6707 0.7015 0.057 Uiso 1 1 calc R U

loop_
_atom_site_aniso_label
_atom_site_aniso_U_11
_atom_site_aniso_U_22
_atom_site_aniso_U_33
_atom_site_aniso_U_23
_atom_site_aniso_U_13
_atom_site_aniso_U_12
Cu1 0.03177(12) 0.02146(11) 0.03515(12) 0.00567(7) 0.01262(8) 0.00318(7)
S1 0.0400(2) 0.0307(2) 0.0451(2) 0.00238(17) 0.01995(19) 0.00041(16)
C21 0.180(5) 0.115(4) 0.109(3) 0.024(3) 0.022(3) -0.022(4)
O4 0.0541(9) 0.0518(9) 0.0904(13) 0.0129(9) 0.0458(9) 0.0121(7)
O2 0.0438(7) 0.0370(7) 0.0569(8) 0.0188(6) 0.0269(6) 0.0122(6)
O3 0.0776(12) 0.0524(10) 0.0649(11) -0.0153(8) 0.0048(9) -0.0112(9)
O1 0.0312(6) 0.0289(5) 0.0383(6) 0.0036(5) 0.0110(5) 0.0026(4)
N3 0.0664(15) 0.0869(18) 0.0753(16) -0.0077(14) 0.0159(12) -0.0131(13)
N2 0.0357(7) 0.0219(6) 0.0368(7) 0.0051(5) 0.0086(6) 0.0011(5)
C20 0.084(2) 0.111(3) 0.116(3) -0.016(2) 0.041(2) -0.014(2)
C19 0.064(2) 0.163(4) 0.111(3) -0.050(3) 0.018(2) -0.003(2)
O5 0.088(2) 0.311(6) 0.164(3) -0.106(4) 0.069(2) -0.043(3)
C18 0.0333(8) 0.0253(7) 0.0527(10) 0.0065(7) 0.0056(7) 0.0027(6)
C17 0.0326(8) 0.0251(7) 0.0561(11) 0.0063(7) 0.0062(8) -0.0013(6)
C16 0.0347(8) 0.0216(7) 0.0330(8) 0.0044(6) 0.0072(6) 0.0002(6)
C15 0.0309(9) 0.0309(9) 0.0825(15) 0.0210(9) 0.0086(9) 0.0033(7)
C14 0.0310(8) 0.0314(9) 0.0741(14) 0.0168(9) 0.0090(9) -0.0014(7)
N1 0.0335(7) 0.0233(6) 0.0359(7) 0.0039(5) 0.0105(6) 0.0007(5)
C8 0.0373(8) 0.0266(7) 0.0315(8) 0.0061(6) 0.0059(6) -0.0037(6)
C13 0.0360(9) 0.0330(8) 0.0362(8) 0.0075(7) 0.0075(7) -0.0047(7)
C12 0.0397(10) 0.0502(12) 0.0614(13) 0.0181(10) 0.0136(9) -0.0061(9)
C11 0.0513(13) 0.0518(13) 0.0785(16) 0.0239(12) 0.0072(12) -0.0210(10)
C10 0.0691(15) 0.0324(10) 0.0674(14) 0.0141(9) 0.0005(12) -0.0160(10)
C9 0.0543(11) 0.0278(8) 0.0467(10) 0.0066(7) 0.0049(9) -0.0017(8)
C7 0.0393(9) 0.0258(7) 0.0384(8) 0.0065(6) 0.0069(7) 0.0030(6)
C6 0.0333(8) 0.0265(7) 0.0451(9) 0.0003(7) 0.0062(7) 0.0054(6)
C1 0.0320(8) 0.0239(7) 0.0418(9) -0.0041(6) 0.0083(7) 0.0022(6)
C2 0.0351(9) 0.0424(10) 0.0569(12) 0.0007(9) 0.0139(8) -0.0008(8)
C3 0.0319(10) 0.0560(13) 0.0769(16) -0.0031(12) 0.0104(10) -0.0006(9)
C4 0.0348(10) 0.0622(14) 0.0688(15) 0.0014(12) -0.0022(10) 0.0107(10)
C5 0.0414(10) 0.0434(10) 0.0551(12) 0.0076(9) 0.0014(9) 0.0090(8)

loop_
_atom_type_symbol
_atom_type_description
_atom_type_scat_dispersion_real
_atom_type_scat_dispersion_imag
_atom_type_scat_source
C C 0.0033 0.0016 'International Tables Vol C Tables 4.2.6.8 and 6.1.1.4'
H H 0.0000 0.0000 'International Tables Vol C Tables 4.2.6.8 and 6.1.1.4'
N N 0.0061 0.0033 'International Tables Vol C Tables 4.2.6.8 and 6.1.1.4'
O O 0.0106 0.0060 'International Tables Vol C Tables 4.2.6.8 and 6.1.1.4'
S S 0.1246 0.1234 'International Tables Vol C Tables 4.2.6.8 and 6.1.1.4'
Cu Cu 0.3201 1.2651 'International Tables Vol C Tables 4.2.6.8 and 6.1.1.4'

loop_
_geom_angle_atom_site_label_1
_geom_angle_atom_site_label_2
_geom_angle_atom_site_label_3
_geom_angle
_geom_angle_site_symmetry_3
O1 Cu1 O2 175.60(6) .
O1 Cu1 N1 89.70(6) .
O2 Cu1 N1 93.06(6) .
O1 Cu1 N2 90.22(6) .
O2 Cu1 N2 88.29(6) .
N1 Cu1 N2 161.13(6) .
O1 Cu1 O1 82.92(5) 3_667
O2 Cu1 O1 93.30(6) 3_667
N1 Cu1 O1 97.59(6) 3_667
N2 Cu1 O1 101.13(5) 3_667
O3 S1 O4 116.92(12) .
O3 S1 O2 110.94(11) .
O4 S1 O2 110.28(10) .
O3 S1 C13 107.23(10) .
O4 S1 C13 107.41(10) .
O2 S1 C13 103.01(9) .
N3 C21 H21A 109.5 .
N3 C21 H21B 109.5 .
H21A C21 H21B 109.5 .
N3 C21 H21C 109.5 .
H21A C21 H21C 109.5 .
H21B C21 H21C 109.5 .
S1 O2 Cu1 120.04(8) .
C1 O1 Cu1 123.02(11) .
C1 O1 Cu1 124.26(10) 3_667
Cu1 O1 Cu1 97.07(5) 3_667
C19 N3 C21 122.8(4) .
C19 N3 C20 121.5(4) .
C21 N3 C20 115.6(4) .
C18 N2 C14 116.74(15) .
C18 N2 Cu1 121.19(11) .
C14 N2 Cu1 122.00(12) .
N3 C20 H20A 109.5 .
N3 C20 H20B 109.5 .
H20A C20 H20B 109.5 .
N3 C20 H20C 109.5 .
H20A C20 H20C 109.5 .
H20B C20 H20C 109.5 .
O5 C19 N3 126.8(6) .
O5 C19 H19 116.6 .
N3 C19 H19 116.6 .
N2 C18 C17 123.36(16) .
N2 C18 H18 118.3 .
C17 C18 H18 118.3 .
C18 C17 C16 119.96(16) .
C18 C17 H17 120.0 .
C16 C17 H17 120.0 .
C17 C16 C15 116.48(15) .
C17 C16 C16 121.9(2) 3_657
C15 C16 C16 121.60(19) 3_657
C14 C15 C16 120.22(17) .
C14 C15 H15 119.9 .
C16 C15 H15 119.9 .
N2 C14 C15 123.23(17) .
N2 C14 H14 118.4 .
C15 C14 H14 118.4 .
C7 N1 C8 116.15(14) .
C7 N1 Cu1 121.53(12) .
C8 N1 Cu1 122.30(11) .
C9 C8 C13 119.17(17) .
C9 C8 N1 120.05(17) .
C13 C8 N1 120.78(15) .
C12 C13 C8 120.19(18) .
C12 C13 S1 119.03(16) .
C8 C13 S1 120.78(13) .
C11 C12 C13 120.0(2) .
C11 C12 H12 120.0 .
C13 C12 H12 120.0 .
C10 C11 C12 119.9(2) .
C10 C11 H11 120.0 .
C12 C11 H11 120.0 .
C11 C10 C9 121.0(2) .
C11 C10 H10 119.5 .
C9 C10 H10 119.5 .
C10 C9 C8 119.6(2) .
C10 C9 H9 120.2 .
C8 C9 H9 120.2 .
N1 C7 C6 126.13(16) .
N1 C7 H7 116.9 .
C6 C7 H7 116.9 .
C5 C6 C1 119.68(18) .
C5 C6 C7 117.88(18) .
C1 C6 C7 122.43(16) .
O1 C1 C2 119.37(17) .
O1 C1 C6 122.44(16) .
C2 C1 C6 118.20(17) .
C3 C2 C1 120.5(2) .
C3 C2 H2 119.8 .
C1 C2 H2 119.8 .
C2 C3 C4 121.4(2) .
C2 C3 H3 119.3 .
C4 C3 H3 119.3 .
C5 C4 C3 119.2(2) .
C5 C4 H4 120.4 .
C3 C4 H4 120.4 .
C4 C5 C6 120.9(2) .
C4 C5 H5 119.5 .
C6 C5 H5 119.5 .

loop_
_geom_bond_atom_site_label_1
_geom_bond_atom_site_label_2
_geom_bond_distance
_geom_bond_site_symmetry_2
Cu1 O1 1.9191(13) .
Cu1 O2 1.9570(14) .
Cu1 N1 2.0146(14) .
Cu1 N2 2.0390(14) .
Cu1 O1 2.2941(14) 3_667
S1 O3 1.4325(19) .
S1 O4 1.4347(16) .
S1 O2 1.4885(14) .
S1 C13 1.7646(19) .
C21 N3 1.457(5) .
C21 H21A 0.9600 .
C21 H21B 0.9600 .
C21 H21C 0.9600 .
O1 C1 1.324(2) .
O1 Cu1 2.2941(14) 3_667
N3 C19 1.313(5) .
N3 C20 1.460(4) .
N2 C18 1.336(2) .
N2 C14 1.338(2) .
C20 H20A 0.9600 .
C20 H20B 0.9600 .
C20 H20C 0.9600 .
C19 O5 1.172(5) .
C19 H19 0.9300 .
C18 C17 1.385(2) .
C18 H18 0.9300 .
C17 C16 1.386(2) .
C17 H17 0.9300 .
C16 C15 1.386(3) .
C16 C16 1.490(3) 3_657
C15 C14 1.382(3) .
C15 H15 0.9300 .
C14 H14 0.9300 .
N1 C7 1.297(2) .
N1 C8 1.432(2) .
C8 C9 1.396(2) .
C8 C13 1.396(3) .
C13 C12 1.388(3) .
C12 C11 1.383(3) .
C12 H12 0.9300 .
C11 C10 1.371(4) .
C11 H11 0.9300 .
C10 C9 1.386(3) .
C10 H10 0.9300 .
C9 H9 0.9300 .
C7 C6 1.435(3) .
C7 H7 0.9300 .
C6 C5 1.415(3) .
C6 C1 1.415(3) .
C1 C2 1.408(3) .
C2 C3 1.384(3) .
C2 H2 0.9300 .
C3 C4 1.390(4) .
C3 H3 0.9300 .
C4 C5 1.374(3) .
C4 H4 0.9300 .
C5 H5 0.9300 .

loop_
_geom_hbond_atom_site_label_D
_geom_hbond_atom_site_label_H
_geom_hbond_atom_site_label_A
_geom_hbond_distance_DH
_geom_hbond_distance_HA
_geom_hbond_distance_DA
_geom_hbond_angle_DHA
_geom_hbond_site_symmetry_A
C18 H18 O1 0.93 2.46 2.948(2) 113.0 .
C17 H17 O5 0.93 2.43 3.264(4) 149.0 3_567
C14 H14 O2 0.93 2.38 2.873(2) 113.1 .
C9 H9 O3 0.93 2.57 3.413(3) 151.0 2_656
C18 H18 O1 0.93 2.46 2.948(2) 113.0 .
C17 H17 O5 0.93 2.43 3.264(4) 149.0 3_567
C14 H14 O2 0.93 2.38 2.873(2) 113.1 .
C9 H9 O3 0.93 2.57 3.413(3) 151.0 2_656

loop_
_geom_torsion_atom_site_label_1
_geom_torsion_atom_site_label_2
_geom_torsion_atom_site_label_3
_geom_torsion_atom_site_label_4
_geom_torsion
_geom_torsion_site_symmetry_1
_geom_torsion_site_symmetry_4
O3 S1 O2 Cu1 -48.71(14) . .
O4 S1 O2 Cu1 -179.87(11) . .
C13 S1 O2 Cu1 65.75(12) . .
C21 N3 C19 O5 4.4(7) . .
C20 N3 C19 O5 -178.4(4) . .
C14 N2 C18 C17 -1.1(3) . .
Cu1 N2 C18 C17 175.83(15) . .
N2 C18 C17 C16 1.2(3) . .
C18 C17 C16 C15 -0.8(3) . .
C18 C17 C16 C16 178.7(2) . 3_657
C17 C16 C15 C14 0.3(3) . .
C16 C16 C15 C14 -179.1(2) 3_657 .
C18 N2 C14 C15 0.7(3) . .
Cu1 N2 C14 C15 -176.29(19) . .
C16 C15 C14 N2 -0.3(4) . .
C7 N1 C8 C9 43.0(2) . .
Cu1 N1 C8 C9 -138.69(15) . .
C7 N1 C8 C13 -137.39(18) . .
Cu1 N1 C8 C13 40.9(2) . .
C9 C8 C13 C12 -3.1(3) . .
N1 C8 C13 C12 177.25(17) . .
C9 C8 C13 S1 177.71(14) . .
N1 C8 C13 S1 -1.9(2) . .
O3 S1 C13 C12 -113.12(18) . .
O4 S1 C13 C12 13.3(2) . .
O2 S1 C13 C12 129.77(17) . .
O3 S1 C13 C8 66.06(18) . .
O4 S1 C13 C8 -167.50(16) . .
O2 S1 C13 C8 -51.05(17) . .
C8 C13 C12 C11 2.1(3) . .
S1 C13 C12 C11 -178.75(19) . .
C13 C12 C11 C10 0.2(4) . .
C12 C11 C10 C9 -1.4(4) . .
C11 C10 C9 C8 0.3(3) . .
C13 C8 C9 C10 1.9(3) . .
N1 C8 C9 C10 -178.44(18) . .
C8 N1 C7 C6 -173.82(17) . .
Cu1 N1 C7 C6 7.8(3) . .
N1 C7 C6 C5 -166.70(19) . .
N1 C7 C6 C1 14.7(3) . .
Cu1 O1 C1 C2 147.73(14) . .
Cu1 O1 C1 C2 -83.92(18) 3_667 .
Cu1 O1 C1 C6 -32.7(2) . .
Cu1 O1 C1 C6 95.70(18) 3_667 .
C5 C6 C1 O1 179.42(17) . .
C7 C6 C1 O1 -2.0(3) . .
C5 C6 C1 C2 -1.0(3) . .
C7 C6 C1 C2 177.62(17) . .
O1 C1 C2 C3 -177.21(19) . .
C6 C1 C2 C3 3.2(3) . .
C1 C2 C3 C4 -2.4(4) . .
C2 C3 C4 C5 -0.6(4) . .
C3 C4 C5 C6 2.8(4) . .
C1 C6 C5 C4 -2.1(3) . .
C7 C6 C5 C4 179.3(2) . .
